data_7717841
loop_
_publ_author_name
'Gusev, Alexey'
'Kiskin, Mikhail'
'Braga, Elena'
'Zamnius, Ekaterina'
'Lisichnikov, Alexandr'
'Linert, Wolfgang'

_publ_section_title
;
 New highly efficient phosphorescent manganese halides as green and blue
 emitters
;
_journal_name_full 'Dalton Transactions'
_journal_paper_doi 10.1039/D4DT03343D
_journal_year 2025
_chemical_formula_moiety 'Br4 Zn, 2(H2 O), 2(C13 H11 N4)'
_chemical_formula_sum 'C26 H26 Br4 N8 O2 Zn'
_chemical_formula_weight 867.56
_space_group_crystal_system monoclinic
_space_group_IT_number 14
_space_group_name_Hall '-P 2yn'
_space_group_name_H-M_alt 'P 1 21/n 1'
_atom_sites_solution_hydrogens mixed
_audit_creation_date 2024-11-22
_audit_creation_method
;
Olex2 1.5
(compiled 2024.02.16 svn.r378c4104 for OlexSys, GUI svn.r6928)
;
_audit_update_record
;
2024-11-24 deposited with the CCDC.	2025-01-06 downloaded from the CCDC.
;
_cell_angle_alpha 90
_cell_angle_beta 94.1330(10)
_cell_angle_gamma 90
_cell_formula_units_Z 4
_cell_length_a 7.1579(2)
_cell_length_b 20.0230(7)
_cell_length_c 21.5485(7)
_cell_measurement_reflns_used 9923
_cell_measurement_temperature 100.15
_cell_measurement_theta_max 33.04
_cell_measurement_theta_min 2.78
_cell_volume 3080.36(17)
_computing_molecular_graphics 'Olex2 1.5 (Dolomanov et al., 2009)'
_computing_publication_material 'Olex2 1.5 (Dolomanov et al., 2009)'
_computing_structure_refinement 'SHELXL 2018/3 (Sheldrick, 2015)'
_computing_structure_solution 'SHELXT 2014/5 (Sheldrick, 2014)'
_diffrn_ambient_temperature 100.15
_diffrn_measured_fraction_theta_full 1.000
_diffrn_measured_fraction_theta_max 0.998
_diffrn_measurement_device_type 'Bruker APEX-II CCD'
_diffrn_measurement_method '\f and \w scans'
_diffrn_radiation_type MoK\a
_diffrn_radiation_wavelength 0.71073
_diffrn_reflns_av_R_equivalents 0.0423
_diffrn_reflns_av_unetI/netI 0.0448
_diffrn_reflns_Laue_measured_fraction_full 1.000
_diffrn_reflns_Laue_measured_fraction_max 0.998
_diffrn_reflns_limit_h_max 10
_diffrn_reflns_limit_h_min -10
_diffrn_reflns_limit_k_max 28
_diffrn_reflns_limit_k_min -28
_diffrn_reflns_limit_l_max 27
_diffrn_reflns_limit_l_min -30
_diffrn_reflns_number 34082
_diffrn_reflns_point_group_measured_fraction_full 1.000
_diffrn_reflns_point_group_measured_fraction_max 0.998
_diffrn_reflns_theta_full 25.242
_diffrn_reflns_theta_max 30.508
_diffrn_reflns_theta_min 1.390
_diffrn_standards_number 0
_exptl_absorpt_coefficient_mu 6.025
_exptl_absorpt_correction_T_max 0.7465
_exptl_absorpt_correction_T_min 0.4043
_exptl_absorpt_correction_type multi-scan
_exptl_absorpt_process_details
;
Krause, L., Herbst-Irmer, R., Sheldrick G.M. & Stalke D.,
 J. Appl. Cryst. 48 (2015) 3-10.
;
_exptl_crystal_colour colourless
_exptl_crystal_colour_primary colourless
_exptl_crystal_density_diffrn 1.871
_exptl_crystal_description parallelepiped
_exptl_crystal_F_000 1696
_exptl_crystal_preparation Luminescent
_exptl_crystal_size_max 0.16
_exptl_crystal_size_mid 0.1
_exptl_crystal_size_min 0.08
_refine_diff_density_max 0.657
_refine_diff_density_min -1.231
_refine_diff_density_rms 0.142
_refine_ls_extinction_method none
_refine_ls_goodness_of_fit_ref 1.079
_refine_ls_hydrogen_treatment mixed
_refine_ls_matrix_type full
_refine_ls_number_parameters 389
_refine_ls_number_reflns 9384
_refine_ls_number_restraints 3
_refine_ls_restrained_S_all 1.079
_refine_ls_R_factor_all 0.0371
_refine_ls_R_factor_gt 0.0310
_refine_ls_shift/su_max 0.002
_refine_ls_shift/su_mean 0.000
_refine_ls_structure_factor_coef Fsqd
_refine_ls_weighting_details 'w=1/[\s^2^(Fo^2^)+(0.0428P)^2^+1.6107P] where P=(Fo^2^+2Fc^2^)/3'
_refine_ls_weighting_scheme calc
_refine_ls_wR_factor_gt 0.0849
_refine_ls_wR_factor_ref 0.0879
_reflns_Friedel_coverage 0.000
_reflns_number_gt 8228
_reflns_number_total 9384
_reflns_threshold_expression 'I > 2\s(I)'
_cod_data_source_file d4dt03343d2.cif
_cod_data_source_block znp_a
_cod_depositor_comments
;
The following automatic conversions were performed:

data item '_exptl_absorpt_correction_type' value 'multi scan' was
changed to 'multi-scan' in accordance with the
/home/data/users/saulius/crontab/automatic-downloads/rss-feeds/RSC/lib/dictionaries/cif_core.dic
dictionary named 'cif_core.dic' version 2.4.2 last updated on
2011-04-26.

Automatic conversion script
Id: cif_fix_values 8170 2020-07-09 18:12:32Z antanas 
;
_cod_database_code 7717841
_shelx_shelxl_version_number 2018/3
_shelx_space_group_comment
;
The symmetry employed for this shelxl refinement is uniquely defined
by the following loop, which should always be used as a source of
symmetry information in preference to the above space-group names.
They are only intended as comments.
;
_shelx_estimated_absorpt_t_max 0.644
_shelx_estimated_absorpt_t_min 0.446
_olex2_refinement_description
;
1. Fixed Uiso
 At 1.2 times of:
  All C(H) groups, All N(H) groups
 At 1.5 times of:
  All O(H,H) groups
2. Restrained distances
 O2-H2B = O2-H2A
 0.82 with sigma of 0.01
 H2A-H2B
 1.33 with sigma of 0.02
3.a Free rotating group:
 O1(H1A,H1B)
3.b Aromatic/amide H refined with riding coordinates:
 N4(H4), C4(H4A), C5(H5), C6(H6), C7(H7), C8(H8), C10(H10), C11(H11), C12(H12),
  C13(H13), N8(H8A), C17(H17), C18(H18), C19(H19), C20(H20), C21(H21), C23(H23),
  C24(H24), C25(H25), C26(H26)
;
_olex2_submission_special_instructions 'No special instructions were received'

loop_
_space_group_symop_operation_xyz
'x, y, z'
'-x+1/2, y+1/2, -z+1/2'
'-x, -y, -z'
'x-1/2, -y-1/2, z-1/2'

loop_
_atom_site_label
_atom_site_type_symbol
_atom_site_fract_x
_atom_site_fract_y
_atom_site_fract_z
_atom_site_U_iso_or_equiv
_atom_site_adp_type
_atom_site_occupancy
_atom_site_site_symmetry_order
_atom_site_calc_flag
_atom_site_refinement_flags_posn
_atom_site_refinement_flags_adp
_atom_site_refinement_flags_occupancy
_atom_site_disorder_assembly
_atom_site_disorder_group
Br1 Br 0.59222(3) 0.63602(2) 0.36840(2) 0.01490(6) Uani 1 1 d . . . . .
Br2 Br 0.43239(3) 0.81118(2) 0.41859(2) 0.01558(6) Uani 1 1 d . . . . .
Br3 Br 0.73362(3) 0.80322(2) 0.27456(2) 0.02169(6) Uani 1 1 d . . . . .
Br4 Br 0.23483(3) 0.73439(2) 0.25540(2) 0.01851(6) Uani 1 1 d . . . . .
Zn1 Zn 0.50220(4) 0.74504(2) 0.32832(2) 0.01321(6) Uani 1 1 d . . . . .
O1 O 0.0472(3) 0.66893(10) 0.37668(9) 0.0234(4) Uani 1 1 d G . . . .
H1A H -0.067795 0.661521 0.366447 0.035 Uiso 1 1 d G U . . .
H1B H 0.086025 0.690114 0.345905 0.035 Uiso 1 1 d G U . . .
O2 O -0.0358(3) 0.83687(10) 0.40806(9) 0.0254(4) Uani 1 1 d D . . . .
N1 N 0.1749(3) 0.55166(10) 0.43024(9) 0.0137(4) Uani 1 1 d . . . . .
N2 N 0.1209(3) 0.49413(10) 0.40138(9) 0.0147(4) Uani 1 1 d . . . . .
N3 N 0.2418(3) 0.47385(9) 0.50001(9) 0.0136(3) Uani 1 1 d . . . . .
N4 N 0.1860(3) 0.33936(9) 0.48611(9) 0.0142(4) Uani 1 1 d . . . . .
H4 H 0.237358 0.358808 0.519769 0.017 Uiso 1 1 calc R U . . .
C1 C 0.2462(3) 0.53935(11) 0.48902(10) 0.0127(4) Uani 1 1 d . . . . .
C2 C 0.1658(3) 0.44941(11) 0.44517(10) 0.0126(4) Uani 1 1 d . . . . .
C3 C 0.3159(3) 0.58992(11) 0.53380(10) 0.0126(4) Uani 1 1 d . . . . .
C4 C 0.3659(3) 0.56966(12) 0.59516(11) 0.0162(4) Uani 1 1 d . . . . .
H4A H 0.355171 0.524108 0.606705 0.019 Uiso 1 1 calc R U . . .
C5 C 0.4308(3) 0.61656(13) 0.63867(11) 0.0183(5) Uani 1 1 d . . . . .
H5 H 0.463740 0.603121 0.680306 0.022 Uiso 1 1 calc R U . . .
C6 C 0.4483(3) 0.68335(13) 0.62188(11) 0.0182(5) Uani 1 1 d . . . . .
H6 H 0.493578 0.715231 0.651956 0.022 Uiso 1 1 calc R U . . .
C7 C 0.3995(3) 0.70322(12) 0.56125(11) 0.0166(4) Uani 1 1 d . . . . .
H7 H 0.412152 0.748753 0.549884 0.020 Uiso 1 1 calc R U . . .
C8 C 0.3321(3) 0.65698(11) 0.51693(10) 0.0144(4) Uani 1 1 d . . . . .
H8 H 0.297449 0.670863 0.475535 0.017 Uiso 1 1 calc R U . . .
C9 C 0.1330(3) 0.37777(11) 0.43653(10) 0.0134(4) Uani 1 1 d . . . . .
C10 C 0.1640(3) 0.27273(12) 0.48642(11) 0.0181(4) Uani 1 1 d . . . . .
H10 H 0.202856 0.247583 0.522444 0.022 Uiso 1 1 calc R U . . .
C11 C 0.0848(4) 0.24115(12) 0.43432(12) 0.0193(5) Uani 1 1 d . . . . .
H11 H 0.068116 0.194080 0.433912 0.023 Uiso 1 1 calc R U . . .
C12 C 0.0295(3) 0.27927(12) 0.38214(11) 0.0162(4) Uani 1 1 d . . . . .
H12 H -0.024548 0.258126 0.345679 0.019 Uiso 1 1 calc R U . . .
C13 C 0.0531(3) 0.34790(11) 0.38326(10) 0.0143(4) Uani 1 1 d . . . . .
H13 H 0.014904 0.374109 0.347851 0.017 Uiso 1 1 calc R U . . .
N5 N 0.1956(3) 1.06681(10) 0.52203(9) 0.0165(4) Uani 1 1 d . . . . .
N6 N 0.1904(3) 1.08135(10) 0.46071(9) 0.0178(4) Uani 1 1 d . . . . .
N7 N 0.2740(3) 0.97321(9) 0.47827(9) 0.0153(4) Uani 1 1 d . . . . .
N8 N 0.2769(3) 0.95051(10) 0.35142(9) 0.0175(4) Uani 1 1 d . . . . .
H8A H 0.294704 0.919322 0.380008 0.021 Uiso 1 1 calc R U . . .
C14 C 0.2449(3) 1.00262(11) 0.53216(11) 0.0146(4) Uani 1 1 d . . . . .
C15 C 0.2396(3) 1.02325(11) 0.43671(10) 0.0145(4) Uani 1 1 d . . . . .
C16 C 0.2632(3) 0.97075(12) 0.59342(11) 0.0156(4) Uani 1 1 d . . . . .
C17 C 0.2554(4) 1.00780(13) 0.64809(11) 0.0215(5) Uani 1 1 d . . . . .
H17 H 0.241000 1.054936 0.646166 0.026 Uiso 1 1 calc R U . . .
C18 C 0.2689(4) 0.97533(14) 0.70560(12) 0.0253(5) Uani 1 1 d . . . . .
H18 H 0.262697 1.000386 0.742831 0.030 Uiso 1 1 calc R U . . .
C19 C 0.2914(4) 0.90662(15) 0.70847(13) 0.0270(6) Uani 1 1 d . . . . .
H19 H 0.299747 0.884632 0.747643 0.032 Uiso 1 1 calc R U . . .
C20 C 0.3016(4) 0.87017(14) 0.65461(13) 0.0262(6) Uani 1 1 d . . . . .
H20 H 0.318227 0.823142 0.656920 0.031 Uiso 1 1 calc R U . . .
C21 C 0.2878(4) 0.90149(12) 0.59693(12) 0.0205(5) Uani 1 1 d . . . . .
H21 H 0.294955 0.875975 0.560013 0.025 Uiso 1 1 calc R U . . .
C22 C 0.2460(3) 1.01350(11) 0.37006(11) 0.0154(4) Uani 1 1 d . . . . .
C23 C 0.2820(4) 0.93282(12) 0.29128(12) 0.0227(5) Uani 1 1 d . . . . .
H23 H 0.303018 0.887591 0.280440 0.027 Uiso 1 1 calc R U . . .
C24 C 0.2565(4) 0.98067(13) 0.24565(11) 0.0220(5) Uani 1 1 d . . . . .
H24 H 0.259885 0.968988 0.203017 0.026 Uiso 1 1 calc R U . . .
C25 C 0.2256(4) 1.04677(13) 0.26309(11) 0.0208(5) Uani 1 1 d . . . . .
H25 H 0.207711 1.080425 0.232157 0.025 Uiso 1 1 calc R U . . .
C26 C 0.2209(4) 1.06333(12) 0.32552(11) 0.0194(5) Uani 1 1 d . . . . .
H26 H 0.200694 1.108239 0.337586 0.023 Uiso 1 1 calc R U . . .
H2A H 0.073(2) 0.8242(19) 0.4118(17) 0.053(12) Uiso 1 1 d D . . . .
H2B H -0.081(6) 0.827(3) 0.3733(11) 0.097(19) Uiso 1 1 d D . . . .
H5A H 0.162(5) 1.0980(17) 0.5485(16) 0.030(9) Uiso 1 1 d . . . . .
H1 H 0.155(4) 0.5893(15) 0.4085(15) 0.022(8) Uiso 1 1 d . . . . .

loop_
_atom_site_aniso_label
_atom_site_aniso_U_11
_atom_site_aniso_U_22
_atom_site_aniso_U_33
_atom_site_aniso_U_23
_atom_site_aniso_U_13
_atom_site_aniso_U_12
Br1 0.01825(11) 0.01518(10) 0.01104(11) 0.00108(7) -0.00045(8) 0.00206(8)
Br2 0.01996(11) 0.01607(11) 0.01075(11) 0.00013(7) 0.00149(8) 0.00362(8)
Br3 0.02057(12) 0.03273(14) 0.01214(11) 0.00169(9) 0.00381(9) -0.00738(9)
Br4 0.01678(11) 0.02558(12) 0.01254(11) 0.00445(8) -0.00326(8) -0.00072(9)
Zn1 0.01397(12) 0.01626(12) 0.00935(12) 0.00162(9) 0.00056(9) 0.00154(9)
O1 0.0217(9) 0.0264(9) 0.0221(9) 0.0089(7) 0.0004(7) -0.0010(7)
O2 0.0216(9) 0.0301(10) 0.0239(10) -0.0098(8) -0.0035(7) 0.0075(8)
N1 0.0186(9) 0.0140(8) 0.0086(8) -0.0007(7) 0.0008(7) 0.0001(7)
N2 0.0187(9) 0.0145(8) 0.0112(9) -0.0010(7) 0.0025(7) -0.0012(7)
N3 0.0153(9) 0.0143(8) 0.0112(8) -0.0017(7) 0.0014(7) 0.0003(7)
N4 0.0163(9) 0.0154(9) 0.0106(8) -0.0005(7) -0.0007(7) 0.0014(7)
C1 0.0134(9) 0.0160(10) 0.0091(9) -0.0004(8) 0.0029(7) 0.0002(8)
C2 0.0133(9) 0.0148(9) 0.0099(9) -0.0013(7) 0.0020(7) 0.0005(8)
C3 0.0115(9) 0.0172(10) 0.0094(9) -0.0030(8) 0.0026(7) 0.0001(8)
C4 0.0176(10) 0.0177(10) 0.0132(10) -0.0005(8) 0.0010(8) 0.0050(8)
C5 0.0195(11) 0.0241(12) 0.0105(10) -0.0015(9) -0.0038(8) 0.0059(9)
C6 0.0154(10) 0.0248(12) 0.0142(10) -0.0099(9) 0.0006(8) 0.0006(9)
C7 0.0164(10) 0.0171(10) 0.0166(11) -0.0033(8) 0.0039(8) -0.0020(8)
C8 0.0161(10) 0.0185(10) 0.0090(9) -0.0012(8) 0.0027(8) -0.0007(8)
C9 0.0127(9) 0.0151(10) 0.0125(10) 0.0000(8) 0.0021(8) 0.0008(8)
C10 0.0198(11) 0.0162(10) 0.0181(11) 0.0035(8) -0.0011(9) 0.0031(9)
C11 0.0201(11) 0.0145(10) 0.0238(12) -0.0008(9) 0.0036(9) 0.0011(8)
C12 0.0170(10) 0.0172(10) 0.0146(10) -0.0054(8) 0.0017(8) -0.0008(8)
C13 0.0147(10) 0.0169(10) 0.0114(10) 0.0002(8) 0.0017(8) 0.0001(8)
N5 0.0227(10) 0.0147(9) 0.0119(9) -0.0013(7) 0.0004(7) 0.0025(7)
N6 0.0243(10) 0.0163(9) 0.0129(9) 0.0012(7) 0.0025(8) 0.0016(8)
N7 0.0204(10) 0.0147(9) 0.0107(9) 0.0017(7) 0.0007(7) -0.0003(7)
N8 0.0277(11) 0.0141(9) 0.0108(9) 0.0029(7) 0.0015(8) 0.0009(8)
C14 0.0152(10) 0.0139(10) 0.0147(10) -0.0005(8) 0.0007(8) -0.0009(8)
C15 0.0174(10) 0.0144(10) 0.0117(10) 0.0000(8) 0.0008(8) -0.0004(8)
C16 0.0158(10) 0.0192(10) 0.0117(10) 0.0018(8) 0.0002(8) -0.0005(8)
C17 0.0242(12) 0.0247(12) 0.0160(11) -0.0032(9) 0.0037(9) 0.0020(10)
C18 0.0269(13) 0.0377(15) 0.0115(11) -0.0011(10) 0.0036(9) 0.0019(11)
C19 0.0244(13) 0.0399(15) 0.0170(12) 0.0088(11) 0.0033(10) -0.0013(11)
C20 0.0302(14) 0.0240(12) 0.0240(13) 0.0079(10) -0.0019(11) -0.0015(10)
C21 0.0245(12) 0.0201(11) 0.0164(11) 0.0017(9) -0.0008(9) -0.0006(9)
C22 0.0179(10) 0.0143(10) 0.0136(10) 0.0008(8) -0.0004(8) -0.0018(8)
C23 0.0355(14) 0.0169(11) 0.0158(11) -0.0033(9) 0.0021(10) -0.0003(10)
C24 0.0298(13) 0.0256(13) 0.0105(11) -0.0001(9) 0.0001(9) -0.0037(10)
C25 0.0257(12) 0.0230(12) 0.0136(11) 0.0057(9) -0.0006(9) -0.0018(9)
C26 0.0248(12) 0.0163(10) 0.0170(11) 0.0028(9) 0.0012(9) 0.0000(9)

loop_
_atom_type_symbol
_atom_type_description
_atom_type_scat_dispersion_real
_atom_type_scat_dispersion_imag
_atom_type_scat_source
C C 0.0033 0.0016 'International Tables Vol C Tables 4.2.6.8 and 6.1.1.4'
H H 0.0000 0.0000 'International Tables Vol C Tables 4.2.6.8 and 6.1.1.4'
Br Br -0.2901 2.4595 'International Tables Vol C Tables 4.2.6.8 and 6.1.1.4'
N N 0.0061 0.0033 'International Tables Vol C Tables 4.2.6.8 and 6.1.1.4'
O O 0.0106 0.0060 'International Tables Vol C Tables 4.2.6.8 and 6.1.1.4'
Zn Zn 0.2839 1.4301 'International Tables Vol C Tables 4.2.6.8 and 6.1.1.4'

loop_
_geom_angle_atom_site_label_1
_geom_angle_atom_site_label_2
_geom_angle_atom_site_label_3
_geom_angle
_geom_angle_site_symmetry_1
_geom_angle_site_symmetry_3
_geom_angle_publ_flag
Br1 Zn1 Br2 105.685(12) . . ?
Br3 Zn1 Br1 115.899(14) . . ?
Br3 Zn1 Br2 108.134(13) . . ?
Br3 Zn1 Br4 105.905(13) . . ?
Br4 Zn1 Br1 109.487(13) . . ?
Br4 Zn1 Br2 111.842(13) . . ?
H1A O1 H1B 104.5 . . ?
H2A O2 H2B 109(2) . . ?
N2 N1 C1 110.56(18) . . ?
N2 N1 H1 117(2) . . ?
C1 N1 H1 133(2) . . ?
C2 N2 N1 101.64(18) . . ?
C1 N3 C2 102.32(18) . . ?
C9 N4 H4 118.5 . . ?
C10 N4 H4 118.5 . . ?
C10 N4 C9 122.9(2) . . ?
N1 C1 C3 125.4(2) . . ?
N3 C1 N1 109.46(19) . . ?
N3 C1 C3 125.1(2) . . ?
N2 C2 N3 116.0(2) . . ?
N2 C2 C9 123.0(2) . . ?
N3 C2 C9 121.0(2) . . ?
C4 C3 C1 118.2(2) . . ?
C8 C3 C1 121.6(2) . . ?
C8 C3 C4 120.1(2) . . ?
C3 C4 H4A 120.3 . . ?
C5 C4 C3 119.5(2) . . ?
C5 C4 H4A 120.3 . . ?
C4 C5 H5 119.7 . . ?
C4 C5 C6 120.5(2) . . ?
C6 C5 H5 119.7 . . ?
C5 C6 H6 120.0 . . ?
C7 C6 C5 119.9(2) . . ?
C7 C6 H6 120.0 . . ?
C6 C7 H7 119.8 . . ?
C6 C7 C8 120.5(2) . . ?
C8 C7 H7 119.8 . . ?
C3 C8 H8 120.3 . . ?
C7 C8 C3 119.5(2) . . ?
C7 C8 H8 120.3 . . ?
N4 C9 C2 115.1(2) . . ?
N4 C9 C13 119.2(2) . . ?
C13 C9 C2 125.7(2) . . ?
N4 C10 H10 120.2 . . ?
N4 C10 C11 119.6(2) . . ?
C11 C10 H10 120.2 . . ?
C10 C11 H11 120.5 . . ?
C10 C11 C12 118.9(2) . . ?
C12 C11 H11 120.5 . . ?
C11 C12 H12 119.9 . . ?
C13 C12 C11 120.2(2) . . ?
C13 C12 H12 119.9 . . ?
C9 C13 C12 119.1(2) . . ?
C9 C13 H13 120.4 . . ?
C12 C13 H13 120.4 . . ?
N6 N5 H5A 119(2) . . ?
C14 N5 N6 110.66(19) . . ?
C14 N5 H5A 130(2) . . ?
C15 N6 N5 101.67(18) . . ?
C14 N7 C15 102.54(19) . . ?
C22 N8 H8A 118.3 . . ?
C23 N8 H8A 118.3 . . ?
C23 N8 C22 123.4(2) . . ?
N5 C14 C16 124.6(2) . . ?
N7 C14 N5 109.6(2) . . ?
N7 C14 C16 125.8(2) . . ?
N6 C15 N7 115.5(2) . . ?
N6 C15 C22 122.0(2) . . ?
N7 C15 C22 122.5(2) . . ?
C17 C16 C14 121.5(2) . . ?
C17 C16 C21 119.6(2) . . ?
C21 C16 C14 118.9(2) . . ?
C16 C17 H17 120.1 . . ?
C16 C17 C18 119.8(2) . . ?
C18 C17 H17 120.1 . . ?
C17 C18 H18 119.9 . . ?
C19 C18 C17 120.1(2) . . ?
C19 C18 H18 119.9 . . ?
C18 C19 H19 120.0 . . ?
C20 C19 C18 120.1(2) . . ?
C20 C19 H19 120.0 . . ?
C19 C20 H20 119.7 . . ?
C19 C20 C21 120.7(3) . . ?
C21 C20 H20 119.7 . . ?
C16 C21 H21 120.1 . . ?
C20 C21 C16 119.8(2) . . ?
C20 C21 H21 120.1 . . ?
N8 C22 C15 116.0(2) . . ?
N8 C22 C26 118.9(2) . . ?
C26 C22 C15 125.1(2) . . ?
N8 C23 H23 120.2 . . ?
N8 C23 C24 119.6(2) . . ?
C24 C23 H23 120.2 . . ?
C23 C24 H24 120.6 . . ?
C23 C24 C25 118.9(2) . . ?
C25 C24 H24 120.6 . . ?
C24 C25 H25 119.9 . . ?
C26 C25 C24 120.1(2) . . ?
C26 C25 H25 119.9 . . ?
C22 C26 C25 119.2(2) . . ?
C22 C26 H26 120.4 . . ?
C25 C26 H26 120.4 . . ?

loop_
_geom_bond_atom_site_label_1
_geom_bond_atom_site_label_2
_geom_bond_distance
_geom_bond_site_symmetry_2
_geom_bond_publ_flag
Br1 Zn1 2.4179(3) . ?
Br2 Zn1 2.4346(3) . ?
Br3 Zn1 2.3915(4) . ?
Br4 Zn1 2.3966(3) . ?
O1 H1A 0.8499 . ?
O1 H1B 0.8504 . ?
O2 H2A 0.817(10) . ?
O2 H2B 0.820(10) . ?
N1 N2 1.352(3) . ?
N1 C1 1.354(3) . ?
N1 H1 0.89(3) . ?
N2 C2 1.324(3) . ?
N3 C1 1.334(3) . ?
N3 C2 1.356(3) . ?
N4 H4 0.8800 . ?
N4 C9 1.348(3) . ?
N4 C10 1.343(3) . ?
C1 C3 1.461(3) . ?
C2 C9 1.463(3) . ?
C3 C4 1.405(3) . ?
C3 C8 1.398(3) . ?
C4 H4A 0.9500 . ?
C4 C5 1.383(3) . ?
C5 H5 0.9500 . ?
C5 C6 1.393(4) . ?
C6 H6 0.9500 . ?
C6 C7 1.386(3) . ?
C7 H7 0.9500 . ?
C7 C8 1.391(3) . ?
C8 H8 0.9500 . ?
C9 C13 1.381(3) . ?
C10 H10 0.9500 . ?
C10 C11 1.375(3) . ?
C11 H11 0.9500 . ?
C11 C12 1.393(3) . ?
C12 H12 0.9500 . ?
C12 C13 1.385(3) . ?
C13 H13 0.9500 . ?
N5 N6 1.351(3) . ?
N5 C14 1.346(3) . ?
N5 H5A 0.89(3) . ?
N6 C15 1.331(3) . ?
N7 C14 1.332(3) . ?
N7 C15 1.355(3) . ?
N8 H8A 0.8800 . ?
N8 C22 1.347(3) . ?
N8 C23 1.346(3) . ?
C14 C16 1.464(3) . ?
C15 C22 1.453(3) . ?
C16 C17 1.397(3) . ?
C16 C21 1.399(3) . ?
C17 H17 0.9500 . ?
C17 C18 1.397(4) . ?
C18 H18 0.9500 . ?
C18 C19 1.386(4) . ?
C19 H19 0.9500 . ?
C19 C20 1.378(4) . ?
C20 H20 0.9500 . ?
C20 C21 1.389(3) . ?
C21 H21 0.9500 . ?
C22 C26 1.387(3) . ?
C23 H23 0.9500 . ?
C23 C24 1.376(3) . ?
C24 H24 0.9500 . ?
C24 C25 1.398(4) . ?
C25 H25 0.9500 . ?
C25 C26 1.388(3) . ?
C26 H26 0.9500 . ?

loop_
_geom_torsion_atom_site_label_1
_geom_torsion_atom_site_label_2
_geom_torsion_atom_site_label_3
_geom_torsion_atom_site_label_4
_geom_torsion
_geom_torsion_site_symmetry_1
_geom_torsion_site_symmetry_2
_geom_torsion_site_symmetry_3
_geom_torsion_site_symmetry_4
_geom_torsion_publ_flag
N1 N2 C2 N3 0.9(3) . . . . ?
N1 N2 C2 C9 179.6(2) . . . . ?
N1 C1 C3 C4 173.0(2) . . . . ?
N1 C1 C3 C8 -6.6(3) . . . . ?
N2 N1 C1 N3 0.4(3) . . . . ?
N2 N1 C1 C3 -179.2(2) . . . . ?
N2 C2 C9 N4 -179.5(2) . . . . ?
N2 C2 C9 C13 0.0(4) . . . . ?
N3 C1 C3 C4 -6.5(3) . . . . ?
N3 C1 C3 C8 173.9(2) . . . . ?
N3 C2 C9 N4 -0.9(3) . . . . ?
N3 C2 C9 C13 178.6(2) . . . . ?
N4 C9 C13 C12 0.0(3) . . . . ?
N4 C10 C11 C12 0.1(4) . . . . ?
C1 N1 N2 C2 -0.7(2) . . . . ?
C1 N3 C2 N2 -0.7(3) . . . . ?
C1 N3 C2 C9 -179.4(2) . . . . ?
C1 C3 C4 C5 -179.5(2) . . . . ?
C1 C3 C8 C7 -179.9(2) . . . . ?
C2 N3 C1 N1 0.2(2) . . . . ?
C2 N3 C1 C3 179.7(2) . . . . ?
C2 C9 C13 C12 -179.5(2) . . . . ?
C3 C4 C5 C6 -0.5(4) . . . . ?
C4 C3 C8 C7 0.5(3) . . . . ?
C4 C5 C6 C7 0.3(4) . . . . ?
C5 C6 C7 C8 0.3(4) . . . . ?
C6 C7 C8 C3 -0.7(3) . . . . ?
C8 C3 C4 C5 0.1(3) . . . . ?
C9 N4 C10 C11 0.3(4) . . . . ?
C10 N4 C9 C2 179.2(2) . . . . ?
C10 N4 C9 C13 -0.3(3) . . . . ?
C10 C11 C12 C13 -0.5(4) . . . . ?
C11 C12 C13 C9 0.4(3) . . . . ?
N5 N6 C15 N7 0.4(3) . . . . ?
N5 N6 C15 C22 177.3(2) . . . . ?
N5 C14 C16 C17 -9.1(4) . . . . ?
N5 C14 C16 C21 170.5(2) . . . . ?
N6 N5 C14 N7 0.2(3) . . . . ?
N6 N5 C14 C16 -179.8(2) . . . . ?
N6 C15 C22 N8 -172.7(2) . . . . ?
N6 C15 C22 C26 6.6(4) . . . . ?
N7 C14 C16 C17 170.9(2) . . . . ?
N7 C14 C16 C21 -9.5(4) . . . . ?
N7 C15 C22 N8 4.0(3) . . . . ?
N7 C15 C22 C26 -176.8(2) . . . . ?
N8 C22 C26 C25 0.9(4) . . . . ?
N8 C23 C24 C25 -0.1(4) . . . . ?
C14 N5 N6 C15 -0.3(3) . . . . ?
C14 N7 C15 N6 -0.4(3) . . . . ?
C14 N7 C15 C22 -177.2(2) . . . . ?
C14 C16 C17 C18 178.5(2) . . . . ?
C14 C16 C21 C20 -178.7(2) . . . . ?
C15 N7 C14 N5 0.1(3) . . . . ?
C15 N7 C14 C16 -179.9(2) . . . . ?
C15 C22 C26 C25 -178.3(2) . . . . ?
C16 C17 C18 C19 0.5(4) . . . . ?
C17 C16 C21 C20 0.9(4) . . . . ?
C17 C18 C19 C20 0.4(4) . . . . ?
C18 C19 C20 C21 -0.6(4) . . . . ?
C19 C20 C21 C16 0.0(4) . . . . ?
C21 C16 C17 C18 -1.1(4) . . . . ?
C22 N8 C23 C24 0.7(4) . . . . ?
C23 N8 C22 C15 178.2(2) . . . . ?
C23 N8 C22 C26 -1.1(4) . . . . ?
C23 C24 C25 C26 0.0(4) . . . . ?
C24 C25 C26 C22 -0.4(4) . . . . ?
